data_2222911
loop_
_publ_author_name
'Thiam, Elhadj Ibrahima'
'Barry, Aliou Hamady'
'Navaza, Alda'
'Retailleau, Pascal'
'Gaye, Mohamed'
'Sall, Abdou Salam'

_publ_section_title
;
 Bis(benzohydrazide-\k^2^<i>O</i>,<i>N</i>')bis(nitrato-\k<i>O</i>)copper(II)
;
_journal_coeditor_code TK2516
_journal_issue 8
_journal_name_full 'Acta Crystallographica Section E'
_journal_page_first m1014
_journal_paper_doi 10.1107/S1600536809029936
_journal_volume 65
_journal_year 2009
_chemical_formula_iupac '[Cu (N O3)2 (C7 H8 N2 O)2]'
_chemical_formula_moiety 'C14 H16 Cu N6 O8'
_chemical_formula_sum 'C14 H16 Cu N6 O8'
_chemical_formula_weight 459.86
_chemical_name_systematic
;
Bis(benzohydrazide-\k^2^<i>O</i>,<i>N</i>')bis(nitrato-\k<i>O</i>)copper(II)
;
_space_group_IT_number 14
_symmetry_cell_setting monoclinic
_symmetry_space_group_name_Hall '-P 2ybc'
_symmetry_space_group_name_H-M 'P 1 21/c 1'
_atom_sites_solution_hydrogens geom
_atom_sites_solution_primary direct
_atom_sites_solution_secondary difmap
_audit_creation_method SHELXL-97
_cell_angle_alpha 90
_cell_angle_beta 106.850(10)
_cell_angle_gamma 90
_cell_formula_units_Z 2
_cell_length_a 10.259(5)
_cell_length_b 10.078(5)
_cell_length_c 9.762(4)
_cell_measurement_reflns_used 1847
_cell_measurement_temperature 293(2)
_cell_measurement_theta_max 25.4
_cell_measurement_theta_min 0.4
_cell_volume 966.0(8)
_computing_cell_refinement 'DENZO/SCALEPACK (Otwinowski & Minor, 1997)'
_computing_data_collection 'COLLECT (Nonius, 1998)'
_computing_data_reduction 'DENZO/SCALEPACK (Otwinowski & Minor, 1997)'
_computing_molecular_graphics 'PLATON (Spek, 2009)'
_computing_publication_material 'SHELXL97 (Sheldrick, 2008)'
_computing_structure_refinement 'SHELXL97 (Sheldrick, 2008)'
_computing_structure_solution 'SHELXS97 (Sheldrick, 2008)'
_diffrn_ambient_temperature 293(2)
_diffrn_measured_fraction_theta_full 0.995
_diffrn_measured_fraction_theta_max 0.995
_diffrn_measurement_device 'Nonius KappaCCD'
_diffrn_measurement_method \p
_diffrn_radiation_monochromator graphite
_diffrn_radiation_source 'fine-focus sealed tube'
_diffrn_radiation_type MoK\a
_diffrn_radiation_wavelength 0.71073
_diffrn_reflns_av_R_equivalents 0.029
_diffrn_reflns_av_sigmaI/netI 0.038
_diffrn_reflns_limit_h_max 12
_diffrn_reflns_limit_h_min -12
_diffrn_reflns_limit_k_max 11
_diffrn_reflns_limit_k_min -12
_diffrn_reflns_limit_l_max 11
_diffrn_reflns_limit_l_min -11
_diffrn_reflns_number 3237
_diffrn_reflns_theta_full 25.4
_diffrn_reflns_theta_max 25.4
_diffrn_reflns_theta_min 2.9
_diffrn_standards_decay_% 0
_exptl_absorpt_coefficient_mu 1.186
_exptl_absorpt_correction_type none
_exptl_crystal_colour blue
_exptl_crystal_density_diffrn 1.581
_exptl_crystal_density_method 'not measured'
_exptl_crystal_description prism
_exptl_crystal_F_000 470
_exptl_crystal_size_max 0.10
_exptl_crystal_size_mid 0.10
_exptl_crystal_size_min 0.10
_refine_diff_density_max 0.24
_refine_diff_density_min -0.26
_refine_ls_extinction_method none
_refine_ls_goodness_of_fit_ref 1.05
_refine_ls_hydrogen_treatment mixed
_refine_ls_matrix_type full
_refine_ls_number_parameters 145
_refine_ls_number_reflns 1768
_refine_ls_number_restraints 3
_refine_ls_restrained_S_all 1.05
_refine_ls_R_factor_all 0.059
_refine_ls_R_factor_gt 0.036
_refine_ls_shift/su_max 0.003
_refine_ls_shift/su_mean 0.000
_refine_ls_structure_factor_coef Fsqd
_refine_ls_weighting_details 'calc w=1/[\s^2^(Fo^2^)+(0.0419P)^2^+0.3254P] where P=(Fo^2^+2Fc^2^)/3'
_refine_ls_weighting_scheme calc
_refine_ls_wR_factor_gt 0.084
_refine_ls_wR_factor_ref 0.094
_reflns_number_gt 1278
_reflns_number_total 1768
_reflns_threshold_expression I>2\s(I)
_cod_data_source_file tk2516.cif
_cod_data_source_block I
_cod_original_sg_symbol_H-M 'P 21/c'
_cod_database_code 2222911
_cod_database_fobs_code 2222911

loop_
_symmetry_equiv_pos_as_xyz
'x, y, z'
'-x, y+1/2, -z+1/2'
'-x, -y, -z'
'x, -y-1/2, z-1/2'

loop_
_atom_site_type_symbol
_atom_site_label
_atom_site_fract_x
_atom_site_fract_y
_atom_site_fract_z
_atom_site_U_iso_or_equiv
_atom_site_adp_type
_atom_site_calc_flag
_atom_site_refinement_flags
_atom_site_occupancy
_atom_site_disorder_assembly
_atom_site_disorder_group
Cu Cu1 0.0000 0.0000 0.0000 0.04486(19) Uani d S 1 . .
O O1 -0.19749(19) 0.00452(19) -0.0567(2) 0.0488(5) Uani d . 1 . .
O O2 -0.0400(3) -0.1377(2) -0.3265(2) 0.0779(8) Uani d . 1 . .
O O3 -0.0372(2) 0.0668(2) -0.2647(2) 0.0604(6) Uani d . 1 . .
O O4 -0.1549(3) 0.0048(2) -0.4748(2) 0.0777(8) Uani d . 1 . .
N N1 -0.1582(2) 0.2195(3) -0.0063(3) 0.0490(6) Uani d D 1 . .
H H1 -0.183(3) 0.3054(19) 0.001(3) 0.058(9) Uiso d D 1 . .
N N2 -0.0173(2) 0.1913(2) 0.0322(2) 0.0431(6) Uani d D 1 . .
H H2A 0.020(3) 0.212(3) 0.128(2) 0.065(10) Uiso d D 1 . .
H H2B 0.023(3) 0.243(3) -0.020(3) 0.061(10) Uiso d D 1 . .
N N3 -0.0780(3) -0.0207(2) -0.3550(3) 0.0492(6) Uani d . 1 . .
C C1 -0.2427(3) 0.1197(3) -0.0488(3) 0.0466(7) Uani d . 1 . .
C C2 -0.3914(3) 0.1439(3) -0.0875(3) 0.0544(8) Uani d . 1 . .
C C3 -0.4773(3) 0.0501(4) -0.1710(4) 0.0732(10) Uani d . 1 . .
H H3 -0.4410 -0.0246 -0.2024 0.088 Uiso calc R 1 . .
C C4 -0.6155(4) 0.0674(6) -0.2074(4) 0.0973(14) Uani d . 1 . .
H H4 -0.6723 0.0049 -0.2653 0.117 Uiso calc R 1 . .
C C5 -0.6709(4) 0.1739(6) -0.1605(5) 0.1008(16) Uani d . 1 . .
H H5 -0.7649 0.1841 -0.1857 0.121 Uiso calc R 1 . .
C C6 -0.5871(5) 0.2671(5) -0.0752(6) 0.1043(16) Uani d . 1 . .
H H6 -0.6248 0.3400 -0.0423 0.125 Uiso calc R 1 . .
C C7 -0.4457(4) 0.2523(4) -0.0379(5) 0.0804(11) Uani d . 1 . .
H H7 -0.3890 0.3150 0.0198 0.096 Uiso calc R 1 . .

loop_
_atom_site_aniso_label
_atom_site_aniso_U_11
_atom_site_aniso_U_22
_atom_site_aniso_U_33
_atom_site_aniso_U_12
_atom_site_aniso_U_13
_atom_site_aniso_U_23
Cu1 0.0462(3) 0.0307(3) 0.0588(3) -0.0001(2) 0.0170(2) -0.0012(2)
O1 0.0476(11) 0.0350(11) 0.0640(12) -0.0019(10) 0.0166(10) -0.0027(10)
O2 0.146(2) 0.0381(13) 0.0555(13) 0.0204(14) 0.0385(14) 0.0072(10)
O3 0.0891(17) 0.0414(12) 0.0477(12) -0.0098(12) 0.0154(12) -0.0092(10)
O4 0.104(2) 0.0504(15) 0.0546(14) -0.0168(13) -0.0155(14) 0.0068(11)
N1 0.0501(15) 0.0358(14) 0.0573(15) 0.0064(12) 0.0097(12) -0.0033(12)
N2 0.0495(15) 0.0348(13) 0.0426(14) -0.0011(11) 0.0095(12) -0.0008(11)
N3 0.0673(16) 0.0380(16) 0.0437(14) -0.0045(12) 0.0182(13) 0.0015(11)
C1 0.0523(17) 0.0462(19) 0.0420(16) 0.0038(14) 0.0147(14) 0.0047(13)
C2 0.0501(17) 0.060(2) 0.0540(18) 0.0083(16) 0.0171(15) 0.0102(16)
C3 0.054(2) 0.099(3) 0.062(2) 0.000(2) 0.0083(17) -0.004(2)
C4 0.057(2) 0.150(5) 0.075(3) -0.007(3) 0.003(2) 0.005(3)
C5 0.051(2) 0.136(5) 0.111(4) 0.017(3) 0.016(2) 0.051(3)
C6 0.079(3) 0.097(4) 0.153(4) 0.040(3) 0.059(3) 0.039(3)
C7 0.065(2) 0.068(3) 0.114(3) 0.014(2) 0.035(2) 0.011(2)

loop_
_atom_type_symbol
_atom_type_description
_atom_type_scat_dispersion_real
_atom_type_scat_dispersion_imag
_atom_type_scat_source
C C 0.0033 0.0016 'International Tables Vol C Tables 4.2.6.8 and 6.1.1.4'
H H 0.0000 0.0000 'International Tables Vol C Tables 4.2.6.8 and 6.1.1.4'
N N 0.0061 0.0033 'International Tables Vol C Tables 4.2.6.8 and 6.1.1.4'
O O 0.0106 0.0060 'International Tables Vol C Tables 4.2.6.8 and 6.1.1.4'
Cu Cu 0.3201 1.2651 'International Tables Vol C Tables 4.2.6.8 and 6.1.1.4'

loop_
_geom_angle_atom_site_label_1
_geom_angle_atom_site_label_2
_geom_angle_atom_site_label_3
_geom_angle_site_symmetry_1
_geom_angle_site_symmetry_3
_geom_angle
_geom_angle_publ_flag
O1 Cu1 O1 3 . 180.00(3) ?
O1 Cu1 N2 3 3 83.53(9) ?
O1 Cu1 N2 . 3 96.47(9) ?
O1 Cu1 N2 3 . 96.47(9) ?
O1 Cu1 N2 . . 83.53(9) ?
N2 Cu1 N2 3 . 180.00(14) ?
O1 Cu1 O3 3 . 97.51(8) ?
O1 Cu1 O3 . . 82.49(8) ?
N2 Cu1 O3 3 . 95.12(8) ?
N2 Cu1 O3 . . 84.88(8) ?
C1 O1 Cu1 . . 112.10(18) ?
N3 O3 Cu1 . . 116.74(17) ?
C1 N1 N2 . . 117.4(2) ?
C1 N1 H1 . . 125.2(19) ?
N2 N1 H1 . . 117.4(19) ?
N1 N2 Cu1 . . 106.71(17) ?
N1 N2 H2A . . 108.4(19) ?
Cu1 N2 H2A . . 111(2) ?
N1 N2 H2B . . 109.6(19) ?
Cu1 N2 H2B . . 113(2) ?
H2A N2 H2B . . 108(3) ?
O3 N3 O4 . . 121.4(3) ?
O3 N3 O2 . . 119.8(3) ?
O4 N3 O2 . . 118.7(3) ?
O1 C1 N1 . . 120.2(3) ?
O1 C1 C2 . . 120.4(3) ?
N1 C1 C2 . . 119.4(3) ?
C7 C2 C3 . . 119.7(3) ?
C7 C2 C1 . . 122.2(3) ?
C3 C2 C1 . . 118.0(3) ?
C4 C3 C2 . . 120.0(4) ?
C4 C3 H3 . . 120.0 ?
C2 C3 H3 . . 120.0 ?
C5 C4 C3 . . 121.2(5) ?
C5 C4 H4 . . 119.4 ?
C3 C4 H4 . . 119.4 ?
C4 C5 C6 . . 119.7(4) ?
C4 C5 H5 . . 120.2 ?
C6 C5 H5 . . 120.2 ?
C5 C6 C7 . . 120.2(4) ?
C5 C6 H6 . . 119.9 ?
C7 C6 H6 . . 119.9 ?
C2 C7 C6 . . 119.2(4) ?
C2 C7 H7 . . 120.4 ?
C6 C7 H7 . . 120.4 ?

loop_
_geom_bond_atom_site_label_1
_geom_bond_atom_site_label_2
_geom_bond_site_symmetry_2
_geom_bond_distance
_geom_bond_publ_flag
Cu1 O1 3 1.940(2) ?
Cu1 O1 . 1.940(2) ?
Cu1 N2 3 1.970(3) ?
Cu1 N2 . 1.970(3) ?
Cu1 O3 . 2.589(2) ?
O1 C1 . 1.261(3) ?
O2 N3 . 1.249(3) ?
O3 N3 . 1.231(3) ?
O4 N3 . 1.233(3) ?
N1 C1 . 1.314(4) ?
N1 N2 . 1.413(3) ?
N1 H1 . 0.911(17) ?
N2 H2A . 0.929(18) ?
N2 H2B . 0.912(18) ?
C1 C2 . 1.482(4) ?
C2 C7 . 1.377(5) ?
C2 C3 . 1.385(5) ?
C3 C4 . 1.369(5) ?
C3 H3 . 0.9300 ?
C4 C5 . 1.355(7) ?
C4 H4 . 0.9300 ?
C5 C6 . 1.378(7) ?
C5 H5 . 0.9300 ?
C6 C7 . 1.397(5) ?
C6 H6 . 0.9300 ?
C7 H7 . 0.9300 ?

loop_
_geom_hbond_atom_site_label_D
_geom_hbond_atom_site_label_H
_geom_hbond_atom_site_label_A
_geom_hbond_site_symmetry_A
_geom_hbond_distance_DH
_geom_hbond_distance_HA
_geom_hbond_distance_DA
_geom_hbond_angle_DHA
N1 H1 O4 4_566 0.911(17) 1.94(2) 2.794(4) 156(3)
N1 H1 N3 4_566 0.911(17) 2.64(2) 3.371(4) 138(2)
N2 H2A O2 3 0.929(18) 2.03(2) 2.813(3) 141(3)
N2 H2A O3 4_566 0.929(18) 2.60(3) 3.186(3) 122(2)
N2 H2B O2 2_554 0.912(18) 1.97(2) 2.834(3) 159(3)

loop_
_geom_torsion_atom_site_label_1
_geom_torsion_atom_site_label_2
_geom_torsion_atom_site_label_3
_geom_torsion_atom_site_label_4
_geom_torsion_site_symmetry_1
_geom_torsion_site_symmetry_2
_geom_torsion_site_symmetry_3
_geom_torsion_site_symmetry_4
_geom_torsion
_geom_torsion_publ_flag
N2 Cu1 O1 C1 3 . . . -179.41(19) ?
N2 Cu1 O1 C1 . . . . 0.59(19) ?
O3 Cu1 O1 C1 . . . . -85.07(19) ?
O1 Cu1 O3 N3 3 . . . 105.7(2) ?
O1 Cu1 O3 N3 . . . . -74.3(2) ?
N2 Cu1 O3 N3 3 . . . 21.6(2) ?
N2 Cu1 O3 N3 . . . . -158.4(2) ?
C1 N1 N2 Cu1 . . . . 1.7(3) ?
O1 Cu1 N2 N1 3 . . . 178.82(16) ?
O1 Cu1 N2 N1 . . . . -1.18(16) ?
O3 Cu1 N2 N1 . . . . 81.82(16) ?
Cu1 O3 N3 O4 . . . . 146.4(2) ?
Cu1 O3 N3 O2 . . . . -34.6(3) ?
Cu1 O1 C1 N1 . . . . 0.2(3) ?
Cu1 O1 C1 C2 . . . . -179.91(19) ?
N2 N1 C1 O1 . . . . -1.4(4) ?
N2 N1 C1 C2 . . . . 178.8(2) ?
O1 C1 C2 C7 . . . . 157.9(3) ?
N1 C1 C2 C7 . . . . -22.2(4) ?
O1 C1 C2 C3 . . . . -19.0(4) ?
N1 C1 C2 C3 . . . . 160.8(3) ?
C7 C2 C3 C4 . . . . 1.9(5) ?
C1 C2 C3 C4 . . . . 179.0(3) ?
C2 C3 C4 C5 . . . . -1.5(6) ?
C3 C4 C5 C6 . . . . 0.3(7) ?
C4 C5 C6 C7 . . . . 0.4(7) ?
C3 C2 C7 C6 . . . . -1.2(5) ?
C1 C2 C7 C6 . . . . -178.2(3) ?
C5 C6 C7 C2 . . . . 0.1(6) ?
